data_2243139
loop_
_publ_author_name
'Moon, Suk-Hee'
'Park, Ki-Min'
'Kim, Jinho'
'Kang, Youngjin'

_publ_section_title
;
 Crystal structure and luminescence properties of
 2-[(2',6'-dimethoxy-2,3'-bipyridin-6-yl)oxy]-9-(pyridin-2-yl)-9<i>H</i>-carbazole
;
_journal_issue 11
_journal_name_full 'Acta Crystallographica Section E'
_journal_page_first 1646
_journal_page_last 1649
_journal_paper_doi 10.1107/S2056989019013549
_journal_volume 75
_journal_year 2019
_chemical_absolute_configuration unk
_chemical_formula_iupac 'C29 H22 N4 O3'
_chemical_formula_moiety 'C29 H22 N4 O3'
_chemical_formula_sum 'C29 H22 N4 O3'
_chemical_formula_weight 474.50
_chemical_name_systematic 2-[(2',6'-Dimethoxy-2,3'-bipyridin-6-yl)oxy]-9-(pyridin-2-yl)-9<i>H</i>-carbazole
_space_group_crystal_system monoclinic
_space_group_IT_number 9
_space_group_name_Hall 'I -2ya'
_space_group_name_H-M_alt 'I 1 a 1'
_symmetry_space_group_name_Hall 'I -2ya'
_symmetry_space_group_name_H-M 'I 1 a 1'
_atom_sites_solution_hydrogens geom
_atom_sites_solution_primary direct
_atom_sites_solution_secondary difmap
_audit_creation_method SHELXL-2014/7
_cell_angle_alpha 90
_cell_angle_beta 92.9125(5)
_cell_angle_gamma 90
_cell_formula_units_Z 4
_cell_length_a 9.69790(10)
_cell_length_b 23.6702(3)
_cell_length_c 9.9229(2)
_cell_measurement_reflns_used 6053
_cell_measurement_temperature 173(2)
_cell_measurement_theta_max 28.32
_cell_measurement_theta_min 2.23
_cell_volume 2274.87(6)
_computing_cell_refinement
;
SAINT (Bruker, 2014)
;
_computing_data_collection
;
APEX2 (Bruker, 2014)
;
_computing_data_reduction
;
SAINT (Bruker, 2014)
;
_computing_molecular_graphics
;
DIAMOND (Brandenburg, 2010)
;
_computing_publication_material
;
SHELXTL (Sheldrick, 2008) and publCIF (Westrip, 2010)
;
_computing_structure_refinement
;
SHELXL2014 (Sheldrick, 2015)
;
_computing_structure_solution
;
SHELXS97 (Sheldrick, 2008)
;
_diffrn_ambient_temperature 173(2)
_diffrn_measured_fraction_theta_full 1.000
_diffrn_measured_fraction_theta_max 0.999
_diffrn_measurement_device_type 'Bruker APEXII CCD'
_diffrn_measurement_method '\f and \w scans'
_diffrn_radiation_type MoK\a
_diffrn_radiation_wavelength 0.71073
_diffrn_reflns_av_R_equivalents 0.0199
_diffrn_reflns_av_unetI/netI 0.0256
_diffrn_reflns_limit_h_max 12
_diffrn_reflns_limit_h_min -12
_diffrn_reflns_limit_k_max 31
_diffrn_reflns_limit_k_min -31
_diffrn_reflns_limit_l_max 12
_diffrn_reflns_limit_l_min -13
_diffrn_reflns_number 10918
_diffrn_reflns_theta_full 25.242
_diffrn_reflns_theta_max 28.376
_diffrn_reflns_theta_min 1.721
_exptl_absorpt_coefficient_mu 0.092
_exptl_absorpt_correction_T_max 0.7457
_exptl_absorpt_correction_T_min 0.7100
_exptl_absorpt_correction_type multi-scan
_exptl_absorpt_process_details
;
(SADABS; Bruker, 2014)
;
_exptl_crystal_colour colourless
_exptl_crystal_density_diffrn 1.385
_exptl_crystal_description Block
_exptl_crystal_F_000 992
_exptl_crystal_size_max 0.525
_exptl_crystal_size_mid 0.456
_exptl_crystal_size_min 0.123
_refine_diff_density_max 0.210
_refine_diff_density_min -0.189
_refine_ls_extinction_coef 0.0062(6)
_refine_ls_extinction_expression Fc^*^=kFc[1+0.001xFc^2^\l^3^/sin(2\q)]^-1/4^
_refine_ls_extinction_method
;
SHELXL2014 (Sheldrick, 2015)
;
_refine_ls_goodness_of_fit_ref 1.063
_refine_ls_hydrogen_treatment constr
_refine_ls_matrix_type full
_refine_ls_number_parameters 328
_refine_ls_number_reflns 5179
_refine_ls_number_restraints 2
_refine_ls_restrained_S_all 1.063
_refine_ls_R_factor_all 0.0354
_refine_ls_R_factor_gt 0.0336
_refine_ls_shift/su_max 0.000
_refine_ls_shift/su_mean 0.000
_refine_ls_structure_factor_coef Fsqd
_refine_ls_weighting_details 'w=1/[\s^2^(Fo^2^)+(0.0404P)^2^+0.7038P] where P=(Fo^2^+2Fc^2^)/3'
_refine_ls_weighting_scheme calc
_refine_ls_wR_factor_gt 0.0823
_refine_ls_wR_factor_ref 0.0835
_reflns_number_gt 4943
_reflns_number_total 5179
_reflns_threshold_expression 'I > 2\s(I)'
_cod_data_source_file fy2142sup1.cif
_cod_data_source_block I
_cod_database_code 2243139
_shelx_space_group_comment
;
The symmetry employed for this shelxl refinement is uniquely defined
by the following loop, which should always be used as a source of
symmetry information in preference to the above space-group names.
They are only intended as comments.
;
_shelx_estimated_absorpt_t_min 0.953
_shelx_estimated_absorpt_t_max 0.989

loop_
_space_group_symop_operation_xyz
'x, y, z'
'x+1/2, -y, z'
'x+1/2, y+1/2, z+1/2'
'x+1, -y+1/2, z+1/2'

loop_
_atom_site_type_symbol
_atom_site_label
_atom_site_fract_x
_atom_site_fract_y
_atom_site_fract_z
_atom_site_U_iso_or_equiv
_atom_site_adp_type
_atom_site_calc_flag
_atom_site_occupancy
O O1 0.16676(16) 0.24337(6) 0.28067(15) 0.0285(3) Uani d 1
O O2 -0.27313(17) 0.33138(6) 0.70330(18) 0.0382(4) Uani d 1
O O3 -0.43670(17) 0.15756(6) 0.82051(17) 0.0358(4) Uani d 1
N N1 0.3339(2) 0.06572(7) 0.02064(19) 0.0287(4) Uani d 1
N N2 0.30895(18) 0.04679(7) 0.24867(18) 0.0270(4) Uani d 1
N N3 -0.00057(17) 0.25161(7) 0.43700(18) 0.0244(3) Uani d 1
N N4 -0.35398(18) 0.24417(7) 0.75714(19) 0.0273(4) Uani d 1
C C1 0.3152(3) 0.05001(10) -0.1083(2) 0.0344(5) Uani d 1
H H1 0.3516 0.0737 -0.1752 0.041 Uiso calc 1
C C2 0.2465(3) 0.00167(10) -0.1504(2) 0.0360(5) Uani d 1
H H2 0.2399 -0.0086 -0.2431 0.043 Uiso calc 1
C C3 0.1874(3) -0.03137(10) -0.0545(3) 0.0379(5) Uani d 1
H H3 0.1378 -0.0646 -0.0801 0.045 Uiso calc 1
C C4 0.2016(3) -0.01536(9) 0.0794(2) 0.0353(5) Uani d 1
H H4 0.1594 -0.0365 0.1475 0.042 Uiso calc 1
C C5 0.2793(2) 0.03247(8) 0.1115(2) 0.0246(4) Uani d 1
C C6 0.3774(2) 0.01129(8) 0.3428(2) 0.0261(4) Uani d 1
C C7 0.4216(2) -0.04424(9) 0.3285(2) 0.0305(4) Uani d 1
H H7 0.4050 -0.0642 0.2462 0.037 Uiso calc 1
C C8 0.4904(2) -0.06934(9) 0.4381(2) 0.0331(5) Uani d 1
H H8 0.5208 -0.1073 0.4311 0.040 Uiso calc 1
C C9 0.5164(3) -0.04006(10) 0.5592(2) 0.0356(5) Uani d 1
H H9 0.5633 -0.0584 0.6333 0.043 Uiso calc 1
C C10 0.4742(2) 0.01540(9) 0.5717(2) 0.0319(5) Uani d 1
H H10 0.4937 0.0355 0.6534 0.038 Uiso calc 1
C C11 0.4030(2) 0.04161(8) 0.4635(2) 0.0253(4) Uani d 1
C C12 0.3469(2) 0.09767(8) 0.44159(19) 0.0231(4) Uani d 1
C C13 0.3371(2) 0.14504(8) 0.5239(2) 0.0259(4) Uani d 1
H H13 0.3741 0.1443 0.6144 0.031 Uiso calc 1
C C14 0.2730(2) 0.19313(8) 0.4724(2) 0.0263(4) Uani d 1
H H14 0.2648 0.2256 0.5277 0.032 Uiso calc 1
C C15 0.2203(2) 0.19380(8) 0.3386(2) 0.0243(4) Uani d 1
C C16 0.2283(2) 0.14802(8) 0.2536(2) 0.0240(4) Uani d 1
H H16 0.1920 0.1493 0.1629 0.029 Uiso calc 1
C C17 0.2923(2) 0.09974(8) 0.3073(2) 0.0232(4) Uani d 1
C C18 0.0820(2) 0.27662(8) 0.3548(2) 0.0239(4) Uani d 1
C C19 0.0883(2) 0.33456(9) 0.3325(2) 0.0309(5) Uani d 1
H H19 0.1491 0.3506 0.2708 0.037 Uiso calc 1
C C20 0.0015(2) 0.36732(9) 0.4049(2) 0.0347(5) Uani d 1
H H20 0.0019 0.4072 0.3941 0.042 Uiso calc 1
C C21 -0.0865(2) 0.34265(9) 0.4935(2) 0.0299(5) Uani d 1
H H21 -0.1461 0.3653 0.5440 0.036 Uiso calc 1
C C22 -0.0865(2) 0.28402(8) 0.5075(2) 0.0238(4) Uani d 1
C C23 -0.1789(2) 0.25192(8) 0.5941(2) 0.0251(4) Uani d 1
C C24 -0.2697(2) 0.27479(8) 0.6851(2) 0.0261(4) Uani d 1
C C25 -0.3517(2) 0.18857(9) 0.7446(2) 0.0301(4) Uani d 1
C C26 -0.2677(3) 0.16054(10) 0.6591(3) 0.0431(6) Uani d 1
H H26 -0.2689 0.1205 0.6519 0.052 Uiso calc 1
C C27 -0.1815(3) 0.19309(9) 0.5844(3) 0.0374(5) Uani d 1
H H27 -0.1222 0.1749 0.5245 0.045 Uiso calc 1
C C28 -0.3786(3) 0.35291(10) 0.7870(3) 0.0458(6) Uani d 1
H H28A -0.3613 0.3930 0.8061 0.069 Uiso calc 1
H H28B -0.3770 0.3317 0.8719 0.069 Uiso calc 1
H H28C -0.4693 0.3486 0.7398 0.069 Uiso calc 1
C C29 -0.5206(3) 0.18868(10) 0.9090(3) 0.0366(5) Uani d 1
H H29A -0.5724 0.1623 0.9634 0.055 Uiso calc 1
H H29B -0.5854 0.2125 0.8555 0.055 Uiso calc 1
H H29C -0.4616 0.2125 0.9686 0.055 Uiso calc 1

loop_
_atom_site_aniso_label
_atom_site_aniso_U_11
_atom_site_aniso_U_22
_atom_site_aniso_U_33
_atom_site_aniso_U_12
_atom_site_aniso_U_13
_atom_site_aniso_U_23
O1 0.0366(8) 0.0230(7) 0.0266(7) 0.0077(6) 0.0087(6) 0.0039(6)
O2 0.0429(9) 0.0230(7) 0.0510(10) -0.0008(6) 0.0243(8) -0.0039(7)
O3 0.0361(8) 0.0275(8) 0.0446(10) -0.0009(6) 0.0100(8) 0.0102(7)
N1 0.0347(9) 0.0247(8) 0.0272(9) -0.0012(7) 0.0062(7) -0.0023(7)
N2 0.0367(10) 0.0195(8) 0.0249(9) 0.0020(7) 0.0032(7) -0.0003(6)
N3 0.0248(8) 0.0212(8) 0.0275(8) 0.0015(6) 0.0032(7) 0.0005(6)
N4 0.0247(9) 0.0268(8) 0.0306(9) 0.0009(7) 0.0032(7) 0.0034(7)
C1 0.0435(13) 0.0330(11) 0.0272(11) 0.0016(10) 0.0085(9) -0.0003(9)
C2 0.0410(13) 0.0362(12) 0.0303(11) 0.0063(10) -0.0024(10) -0.0106(9)
C3 0.0409(13) 0.0272(11) 0.0448(14) -0.0027(9) -0.0062(11) -0.0101(9)
C4 0.0420(13) 0.0277(11) 0.0364(12) -0.0074(9) 0.0034(10) -0.0005(9)
C5 0.0278(10) 0.0206(9) 0.0254(10) 0.0023(7) 0.0025(8) -0.0029(7)
C6 0.0282(10) 0.0245(9) 0.0262(10) 0.0008(8) 0.0072(8) 0.0032(7)
C7 0.0367(11) 0.0240(9) 0.0314(11) 0.0010(8) 0.0094(9) -0.0002(8)
C8 0.0342(11) 0.0248(10) 0.0413(12) 0.0050(8) 0.0116(9) 0.0054(9)
C9 0.0386(12) 0.0349(11) 0.0337(12) 0.0095(9) 0.0047(10) 0.0104(9)
C10 0.0346(11) 0.0351(11) 0.0265(10) 0.0070(9) 0.0055(9) 0.0045(8)
C11 0.0247(10) 0.0254(9) 0.0264(10) 0.0022(7) 0.0078(8) 0.0023(8)
C12 0.0227(9) 0.0248(9) 0.0222(9) 0.0009(7) 0.0048(7) 0.0019(7)
C13 0.0276(9) 0.0288(10) 0.0215(9) 0.0012(8) 0.0034(7) -0.0012(8)
C14 0.0291(10) 0.0236(9) 0.0268(10) 0.0007(8) 0.0064(8) -0.0039(8)
C15 0.0238(9) 0.0217(9) 0.0283(10) 0.0009(7) 0.0088(8) 0.0019(7)
C16 0.0249(9) 0.0243(9) 0.0231(9) -0.0010(7) 0.0043(7) 0.0006(7)
C17 0.0248(9) 0.0220(9) 0.0233(9) -0.0024(7) 0.0058(8) -0.0015(7)
C18 0.0256(9) 0.0227(9) 0.0235(9) 0.0039(8) 0.0016(8) -0.0004(7)
C19 0.0330(11) 0.0242(10) 0.0364(12) 0.0018(8) 0.0099(9) 0.0067(8)
C20 0.0398(12) 0.0203(9) 0.0448(13) 0.0048(9) 0.0109(10) 0.0036(9)
C21 0.0297(10) 0.0243(10) 0.0364(12) 0.0059(8) 0.0096(9) -0.0003(8)
C22 0.0223(9) 0.0221(9) 0.0269(10) 0.0016(7) -0.0002(8) 0.0006(7)
C23 0.0226(9) 0.0228(9) 0.0300(10) 0.0025(7) 0.0018(8) 0.0030(8)
C24 0.0246(9) 0.0242(9) 0.0294(10) 0.0011(7) 0.0014(8) 0.0016(8)
C25 0.0270(10) 0.0275(10) 0.0359(11) -0.0003(8) 0.0025(9) 0.0070(9)
C26 0.0481(15) 0.0218(10) 0.0613(17) 0.0015(10) 0.0208(13) 0.0050(10)
C27 0.0407(12) 0.0241(10) 0.0489(14) 0.0037(9) 0.0182(11) 0.0004(9)
C28 0.0540(15) 0.0298(11) 0.0565(16) 0.0028(11) 0.0298(13) -0.0055(11)
C29 0.0359(12) 0.0377(12) 0.0370(12) -0.0085(10) 0.0090(10) 0.0034(10)

loop_
_atom_type_symbol
_atom_type_description
_atom_type_scat_dispersion_real
_atom_type_scat_dispersion_imag
_atom_type_scat_source
C C 0.0033 0.0016 'International Tables Vol C Tables 4.2.6.8 and 6.1.1.4'
H H 0.0000 0.0000 'International Tables Vol C Tables 4.2.6.8 and 6.1.1.4'
N N 0.0061 0.0033 'International Tables Vol C Tables 4.2.6.8 and 6.1.1.4'
O O 0.0106 0.0060 'International Tables Vol C Tables 4.2.6.8 and 6.1.1.4'

loop_
_geom_angle_atom_site_label_1
_geom_angle_atom_site_label_2
_geom_angle_atom_site_label_3
_geom_angle
C18 O1 C15 118.70(15)
C24 O2 C28 116.72(17)
C25 O3 C29 116.20(17)
C5 N1 C1 116.50(19)
C17 N2 C6 108.79(16)
C17 N2 C5 126.41(16)
C6 N2 C5 124.30(16)
C18 N3 C22 118.47(17)
C25 N4 C24 118.63(19)
N1 C1 C2 124.2(2)
N1 C1 H1 117.9
C2 C1 H1 117.9
C3 C2 C1 118.2(2)
C3 C2 H2 120.9
C1 C2 H2 120.9
C2 C3 C4 118.9(2)
C2 C3 H3 120.5
C4 C3 H3 120.5
C3 C4 C5 118.1(2)
C3 C4 H4 120.9
C5 C4 H4 120.9
N1 C5 C4 123.9(2)
N1 C5 N2 116.24(18)
C4 C5 N2 119.80(19)
C7 C6 N2 129.6(2)
C7 C6 C11 121.8(2)
N2 C6 C11 108.61(17)
C8 C7 C6 117.7(2)
C8 C7 H7 121.1
C6 C7 H7 121.1
C7 C8 C9 121.5(2)
C7 C8 H8 119.3
C9 C8 H8 119.3
C10 C9 C8 120.4(2)
C10 C9 H9 119.8
C8 C9 H9 119.8
C9 C10 C11 119.4(2)
C9 C10 H10 120.3
C11 C10 H10 120.3
C10 C11 C6 119.22(19)
C10 C11 C12 133.8(2)
C6 C11 C12 106.95(17)
C13 C12 C17 119.52(18)
C13 C12 C11 133.37(18)
C17 C12 C11 107.10(17)
C14 C13 C12 119.24(19)
C14 C13 H13 120.4
C12 C13 H13 120.4
C13 C14 C15 119.76(18)
C13 C14 H14 120.1
C15 C14 H14 120.1
C16 C15 O1 116.16(18)
C16 C15 C14 122.88(18)
O1 C15 C14 120.73(17)
C15 C16 C17 116.67(18)
C15 C16 H16 121.7
C17 C16 H16 121.7
C16 C17 N2 129.49(18)
C16 C17 C12 121.93(18)
N2 C17 C12 108.51(16)
N3 C18 O1 118.27(17)
N3 C18 C19 125.21(19)
O1 C18 C19 116.49(19)
C20 C19 C18 116.1(2)
C20 C19 H19 121.9
C18 C19 H19 121.9
C19 C20 C21 120.5(2)
C19 C20 H20 119.7
C21 C20 H20 119.7
C20 C21 C22 119.04(19)
C20 C21 H21 120.5
C22 C21 H21 120.5
N3 C22 C21 120.63(19)
N3 C22 C23 114.54(16)
C21 C22 C23 124.80(18)
C27 C23 C24 114.82(19)
C27 C23 C22 118.74(19)
C24 C23 C22 126.41(18)
N4 C24 O2 116.67(18)
N4 C24 C23 124.05(18)
O2 C24 C23 119.27(18)
N4 C25 O3 118.2(2)
N4 C25 C26 123.4(2)
O3 C25 C26 118.41(19)
C25 C26 C27 117.1(2)
C25 C26 H26 121.4
C27 C26 H26 121.4
C26 C27 C23 121.9(2)
C26 C27 H27 119.0
C23 C27 H27 119.0
O2 C28 H28A 109.5
O2 C28 H28B 109.5
H28A C28 H28B 109.5
O2 C28 H28C 109.5
H28A C28 H28C 109.5
H28B C28 H28C 109.5
O3 C29 H29A 109.5
O3 C29 H29B 109.5
H29A C29 H29B 109.5
O3 C29 H29C 109.5
H29A C29 H29C 109.5
H29B C29 H29C 109.5

loop_
_geom_bond_atom_site_label_1
_geom_bond_atom_site_label_2
_geom_bond_distance
O1 C18 1.378(2)
O1 C15 1.395(2)
O2 C24 1.352(2)
O2 C28 1.443(3)
O3 C25 1.360(3)
O3 C29 1.431(3)
N1 C5 1.327(3)
N1 C1 1.335(3)
N2 C17 1.395(2)
N2 C6 1.399(3)
N2 C5 1.417(3)
N3 C18 1.312(3)
N3 C22 1.353(3)
N4 C25 1.322(3)
N4 C24 1.328(3)
C1 C2 1.379(3)
C1 H1 0.9500
C2 C3 1.379(4)
C2 H2 0.9500
C3 C4 1.382(3)
C3 H3 0.9500
C4 C5 1.388(3)
C4 H4 0.9500
C6 C7 1.392(3)
C6 C11 1.407(3)
C7 C8 1.380(3)
C7 H7 0.9500
C8 C9 1.399(3)
C8 H8 0.9500
C9 C10 1.382(3)
C9 H9 0.9500
C10 C11 1.393(3)
C10 H10 0.9500
C11 C12 1.446(3)
C12 C13 1.393(3)
C12 C17 1.409(3)
C13 C14 1.383(3)
C13 H13 0.9500
C14 C15 1.398(3)
C14 H14 0.9500
C15 C16 1.378(3)
C16 C17 1.393(3)
C16 H16 0.9500
C18 C19 1.391(3)
C19 C20 1.373(3)
C19 H19 0.9500
C20 C21 1.386(3)
C20 H20 0.9500
C21 C22 1.395(3)
C21 H21 0.9500
C22 C23 1.482(3)
C23 C27 1.396(3)
C23 C24 1.402(3)
C25 C26 1.377(3)
C26 C27 1.380(3)
C26 H26 0.9500
C27 H27 0.9500
C28 H28A 0.9800
C28 H28B 0.9800
C28 H28C 0.9800
C29 H29A 0.9800
C29 H29B 0.9800
C29 H29C 0.9800

loop_
_geom_hbond_atom_site_label_D
_geom_hbond_atom_site_label_H
_geom_hbond_atom_site_label_A
_geom_hbond_site_symmetry_A
_geom_hbond_distance_DH
_geom_hbond_distance_HA
_geom_hbond_distance_DA
_geom_hbond_angle_DHA
_geom_hbond_publ_flag
C3 H3 O3 2_554 0.95 2.50 3.429(3) 165 y
C21 H21 O2 . 0.95 2.20 2.839(3) 123 y
C27 H27 N3 . 0.95 2.35 2.720(3) 102 y
C29 H29A N1 1_456 0.98 2.54 3.442(3) 154 y
C8 H8 Cg1 2_555 0.95 2.76 3.426(2) 128 y
C28 H28C Cg1 4_355 0.98 2.89 3.485(3) 120 y

loop_
_geom_torsion_atom_site_label_1
_geom_torsion_atom_site_label_2
_geom_torsion_atom_site_label_3
_geom_torsion_atom_site_label_4
_geom_torsion
C5 N1 C1 C2 -1.4(3)
N1 C1 C2 C3 3.2(4)
C1 C2 C3 C4 -1.1(4)
C2 C3 C4 C5 -2.3(4)
C1 N1 C5 C4 -2.4(3)
C1 N1 C5 N2 175.06(19)
C3 C4 C5 N1 4.3(3)
C3 C4 C5 N2 -173.1(2)
C17 N2 C5 N1 51.1(3)
C6 N2 C5 N1 -119.9(2)
C17 N2 C5 C4 -131.3(2)
C6 N2 C5 C4 57.7(3)
C17 N2 C6 C7 -177.0(2)
C5 N2 C6 C7 -4.6(3)
C17 N2 C6 C11 0.8(2)
C5 N2 C6 C11 173.16(18)
N2 C6 C7 C8 178.5(2)
C11 C6 C7 C8 1.0(3)
C6 C7 C8 C9 -0.6(3)
C7 C8 C9 C10 -0.5(4)
C8 C9 C10 C11 1.3(4)
C9 C10 C11 C6 -1.0(3)
C9 C10 C11 C12 -179.1(2)
C7 C6 C11 C10 -0.2(3)
N2 C6 C11 C10 -178.16(18)
C7 C6 C11 C12 178.39(19)
N2 C6 C11 C12 0.4(2)
C10 C11 C12 C13 -4.2(4)
C6 C11 C12 C13 177.6(2)
C10 C11 C12 C17 176.8(2)
C6 C11 C12 C17 -1.4(2)
C17 C12 C13 C14 0.4(3)
C11 C12 C13 C14 -178.5(2)
C12 C13 C14 C15 -0.6(3)
C18 O1 C15 C16 141.73(19)
C18 O1 C15 C14 -43.6(3)
C13 C14 C15 C16 0.3(3)
C13 C14 C15 O1 -174.02(18)
O1 C15 C16 C17 174.71(16)
C14 C15 C16 C17 0.1(3)
C15 C16 C17 N2 176.29(19)
C15 C16 C17 C12 -0.3(3)
C6 N2 C17 C16 -178.7(2)
C5 N2 C17 C16 9.2(3)
C6 N2 C17 C12 -1.7(2)
C5 N2 C17 C12 -173.88(18)
C13 C12 C17 C16 0.0(3)
C11 C12 C17 C16 179.17(18)
C13 C12 C17 N2 -177.21(18)
C11 C12 C17 N2 2.0(2)
C22 N3 C18 O1 -178.41(17)
C22 N3 C18 C19 -0.6(3)
C15 O1 C18 N3 -34.5(3)
C15 O1 C18 C19 147.49(19)
N3 C18 C19 C20 0.9(3)
O1 C18 C19 C20 178.79(19)
C18 C19 C20 C21 -0.4(4)
C19 C20 C21 C22 -0.4(4)
C18 N3 C22 C21 -0.3(3)
C18 N3 C22 C23 178.03(17)
C20 C21 C22 N3 0.8(3)
C20 C21 C22 C23 -177.4(2)
N3 C22 C23 C27 -7.2(3)
C21 C22 C23 C27 171.1(2)
N3 C22 C23 C24 174.66(18)
C21 C22 C23 C24 -7.0(3)
C25 N4 C24 O2 -178.53(19)
C25 N4 C24 C23 1.0(3)
C28 O2 C24 N4 -6.9(3)
C28 O2 C24 C23 173.6(2)
C27 C23 C24 N4 -0.6(3)
C22 C23 C24 N4 177.60(19)
C27 C23 C24 O2 178.9(2)
C22 C23 C24 O2 -2.9(3)
C24 N4 C25 O3 178.91(18)
C24 N4 C25 C26 -1.0(4)
C29 O3 C25 N4 -0.6(3)
C29 O3 C25 C26 179.2(2)
N4 C25 C26 C27 0.5(4)
O3 C25 C26 C27 -179.4(2)
C25 C26 C27 C23 -0.1(4)
C24 C23 C27 C26 0.1(4)
C22 C23 C27 C26 -178.2(2)

_cod_database_fobs_code 2243139
